data_7017642
loop_
_publ_author_name
'Yoo, In Young'
'Won Ryu, Dae'
'Hee Yoon, Jung'
'Ram Sohn, Ah'
'Soo Lim, Kwang'
'Ki Cho, Beong'
'Kwan Koh, Eui'
'Seop Hong, Chang'

_publ_section_title
;
 Syntheses, structures, and magnetic characterizations of cyanide-bridged
 Fe(III)Mn(III) chains constructed by mer-Fe(iii)tricyanide and Mn(iii)
 Schiff bases: Magnetostructural relationship.
;
_journal_issue 6
_journal_name_full 'Dalton transactions (Cambridge, England : 2003)'
_journal_page_first 1776
_journal_page_last 1785
_journal_paper_doi 10.1039/c1dt11293g
_journal_volume 41
_journal_year 2012
_chemical_formula_sum 'C44 H35 Br2 Fe Mn N11 O4'
_chemical_formula_weight 1052.44
_chemical_name_systematic
;
?
;
_space_group_IT_number 14
_symmetry_cell_setting monoclinic
_symmetry_space_group_name_Hall '-P 2yn'
_symmetry_space_group_name_H-M 'P 1 21/n 1'
_atom_sites_solution_hydrogens geom
_atom_sites_solution_primary direct
_atom_sites_solution_secondary difmap
_audit_creation_method SHELXL-97
_cell_angle_alpha 90.00
_cell_angle_beta 96.5400(10)
_cell_angle_gamma 90.00
_cell_formula_units_Z 4
_cell_length_a 17.9158(8)
_cell_length_b 12.0674(5)
_cell_length_c 20.8933(8)
_cell_measurement_reflns_used 5164
_cell_measurement_temperature 293(2)
_cell_measurement_theta_max 24.1725
_cell_measurement_theta_min 2.317
_cell_volume 4487.7(3)
_computing_cell_refinement 'Bruker SMART APEXll'
_computing_data_collection 'Bruker SMART APEXll'
_computing_data_reduction 'Bruker SAINT'
_computing_molecular_graphics WingX
_computing_publication_material WingX
_computing_structure_refinement 'SHELXL-97 (Sheldrick, 1997)'
_computing_structure_solution SHELXTL
_diffrn_ambient_temperature 293(2)
_diffrn_measured_fraction_theta_full 0.995
_diffrn_measured_fraction_theta_max 0.995
_diffrn_measurement_device_type 'CCD area detector'
_diffrn_measurement_method 'omega scan'
_diffrn_radiation_monochromator graphite
_diffrn_radiation_source 'fine-focus sealed tube'
_diffrn_radiation_type MoK\a
_diffrn_radiation_wavelength 0.71073
_diffrn_reflns_av_R_equivalents 0.0799
_diffrn_reflns_av_sigmaI/netI 0.0677
_diffrn_reflns_limit_h_max 23
_diffrn_reflns_limit_h_min -23
_diffrn_reflns_limit_k_max 15
_diffrn_reflns_limit_k_min -16
_diffrn_reflns_limit_l_max 27
_diffrn_reflns_limit_l_min -27
_diffrn_reflns_number 70713
_diffrn_reflns_theta_full 28.29
_diffrn_reflns_theta_max 28.29
_diffrn_reflns_theta_min 1.42
_exptl_absorpt_coefficient_mu 2.441
_exptl_absorpt_correction_T_max 0.8231
_exptl_absorpt_correction_T_min 0.5202
_exptl_absorpt_correction_type multi-scan
_exptl_absorpt_process_details SADABS
_exptl_crystal_colour brown
_exptl_crystal_density_diffrn 1.558
_exptl_crystal_density_method 'not measured'
_exptl_crystal_description plate
_exptl_crystal_F_000 2116
_exptl_crystal_size_max 0.31
_exptl_crystal_size_mid 0.21
_exptl_crystal_size_min 0.08
_refine_diff_density_max 2.095
_refine_diff_density_min -1.582
_refine_diff_density_rms 0.131
_refine_ls_extinction_method none
_refine_ls_goodness_of_fit_ref 1.040
_refine_ls_hydrogen_treatment constr
_refine_ls_matrix_type full
_refine_ls_number_parameters 571
_refine_ls_number_reflns 11086
_refine_ls_number_restraints 0
_refine_ls_restrained_S_all 1.040
_refine_ls_R_factor_all 0.1147
_refine_ls_R_factor_gt 0.0541
_refine_ls_shift/su_max 0.000
_refine_ls_shift/su_mean 0.000
_refine_ls_structure_factor_coef Fsqd
_refine_ls_weighting_details 'calc w=1/[\s^2^(Fo^2^)+(0.0851P)^2^+4.9757P] where P=(Fo^2^+2Fc^2^)/3'
_refine_ls_weighting_scheme calc
_refine_ls_wR_factor_gt 0.1365
_refine_ls_wR_factor_ref 0.1703
_reflns_number_gt 6718
_reflns_number_total 11086
_reflns_threshold_expression >2sigma(I)
_cod_data_source_file c1dt11293g.txt
_cod_data_source_block p2(1)n
_cod_depositor_comments
;
The following automatic conversions were performed:

'_exptl_absorpt_correction_type' value 'MULTI-SCAN' changed to
'multi-scan' according to
/home/saulius/struct/CIF-dictionaries/cif_core.dic dictionary named
'cif_core.dic' version 2.4.1 from 2010-06-29.

Automatic conversion script
Id: cif_fix_values 1715 2011-07-08 13:25:40Z adriana 
;
_cod_original_sg_symbol_H-M P2(1)/n
_cod_database_code 7017642

loop_
_symmetry_equiv_pos_as_xyz
'x, y, z'
'-x+1/2, y+1/2, -z+1/2'
'-x, -y, -z'
'x-1/2, -y-1/2, z-1/2'

loop_
_atom_site_label
_atom_site_type_symbol
_atom_site_fract_x
_atom_site_fract_y
_atom_site_fract_z
_atom_site_U_iso_or_equiv
_atom_site_adp_type
_atom_site_occupancy
_atom_site_symmetry_multiplicity
_atom_site_calc_flag
_atom_site_refinement_flags
Fe1 Fe 0.23542(4) 0.52554(5) 0.06571(3) 0.02666(16) Uani 1 1 d .
C1 C 0.2225(3) 0.5546(4) 0.1556(2) 0.0318(10) Uani 1 1 d .
C2 C 0.2725(2) 0.3821(4) 0.09929(19) 0.0280(9) Uani 1 1 d .
C3 C 0.1986(3) 0.6779(4) 0.0510(2) 0.0330(10) Uani 1 1 d .
C4 C 0.0802(3) 0.4439(4) 0.0805(2) 0.0391(11) Uani 1 1 d .
H4 H 0.0846 0.4749 0.1215 0.047 Uiso 1 1 calc R
C5 C 0.0148(3) 0.3843(5) 0.0595(3) 0.0460(13) Uani 1 1 d .
H5 H -0.0233 0.3774 0.0860 0.055 Uiso 1 1 calc R
C6 C 0.0073(3) 0.3372(5) 0.0006(3) 0.0478(13) Uani 1 1 d .
H6 H -0.0352 0.2955 -0.0132 0.057 Uiso 1 1 calc R
C7 C 0.0646(3) 0.3515(5) -0.0403(3) 0.0445(12) Uani 1 1 d .
C8 C 0.0637(3) 0.3048(6) -0.1032(3) 0.0600(16) Uani 1 1 d .
H8 H 0.0230 0.2621 -0.1202 0.072 Uiso 1 1 calc R
C9 C 0.1214(3) 0.3222(6) -0.1382(3) 0.0581(16) Uani 1 1 d .
H9 H 0.1199 0.2900 -0.1788 0.070 Uiso 1 1 calc R
C10 C 0.1840(3) 0.3880(5) -0.1150(2) 0.0450(13) Uani 1 1 d .
H10 H 0.2222 0.4008 -0.1407 0.054 Uiso 1 1 calc R
C11 C 0.1883(3) 0.4330(4) -0.0539(2) 0.0331(10) Uani 1 1 d .
C12 C 0.1283(3) 0.4139(4) -0.0165(2) 0.0335(10) Uani 1 1 d .
C13 C 0.3099(3) 0.5267(4) -0.0445(2) 0.0287(9) Uani 1 1 d .
C14 C 0.3644(2) 0.5771(3) 0.00780(19) 0.0265(9) Uani 1 1 d .
C15 C 0.4377(3) 0.6171(4) -0.0009(2) 0.0301(10) Uani 1 1 d .
C16 C 0.4656(3) 0.6235(4) -0.0619(2) 0.0368(11) Uani 1 1 d .
H16 H 0.4359 0.6014 -0.0991 0.044 Uiso 1 1 calc R
C17 C 0.5366(3) 0.6623(4) -0.0650(2) 0.0390(11) Uani 1 1 d .
H17 H 0.5548 0.6666 -0.1049 0.047 Uiso 1 1 calc R
C18 C 0.5830(3) 0.6959(4) -0.0101(3) 0.0394(12) Uani 1 1 d .
H18 H 0.6310 0.7225 -0.0139 0.047 Uiso 1 1 calc R
C19 C 0.5580(3) 0.6897(4) 0.0494(3) 0.0395(11) Uani 1 1 d .
H19 H 0.5892 0.7109 0.0859 0.047 Uiso 1 1 calc R
C20 C 0.4843(3) 0.6509(4) 0.0549(2) 0.0314(10) Uani 1 1 d .
C21 C 0.4554(3) 0.6461(4) 0.1149(2) 0.0388(11) Uani 1 1 d .
H21 H 0.4857 0.6660 0.1522 0.047 Uiso 1 1 calc R
C22 C 0.3848(3) 0.6131(4) 0.1184(2) 0.0347(11) Uani 1 1 d .
H22 H 0.3664 0.6140 0.1583 0.042 Uiso 1 1 calc R
N1 N 0.2147(2) 0.5713(3) 0.20812(17) 0.0326(9) Uani 1 1 d .
N2 N 0.2921(2) 0.2991(3) 0.12078(17) 0.0315(8) Uani 1 1 d .
N3 N 0.1772(3) 0.7672(4) 0.0451(2) 0.0499(11) Uani 1 1 d .
N4 N 0.1358(2) 0.4579(3) 0.04485(17) 0.0305(8) Uani 1 1 d .
N5 N 0.2460(2) 0.4935(3) -0.02029(16) 0.0277(8) Uani 1 1 d .
N6 N 0.3382(2) 0.5779(3) 0.06544(16) 0.0281(8) Uani 1 1 d .
O1 O 0.32295(19) 0.5176(3) -0.10100(14) 0.0395(8) Uani 1 1 d .
Mn1 Mn 0.28819(4) 0.17424(5) 0.20129(3) 0.02241(15) Uani 1 1 d .
C23 C 0.1253(2) 0.1827(4) 0.1901(2) 0.0272(9) Uani 1 1 d .
C24 C 0.0560(3) 0.1360(4) 0.1653(2) 0.0312(10) Uani 1 1 d .
H24 H 0.0557 0.0749 0.1381 0.037 Uiso 1 1 calc R
C25 C -0.0112(3) 0.1777(4) 0.1801(2) 0.0354(11) Uani 1 1 d .
H25 H -0.0563 0.1455 0.1631 0.042 Uiso 1 1 calc R
C26 C -0.0108(3) 0.2692(4) 0.2208(2) 0.0360(11) Uani 1 1 d .
C27 C 0.0549(3) 0.3180(4) 0.2460(2) 0.0312(10) Uani 1 1 d .
H27 H 0.0537 0.3796 0.2726 0.037 Uiso 1 1 calc R
C28 C 0.1246(2) 0.2758(3) 0.23192(19) 0.0253(9) Uani 1 1 d .
C29 C 0.1915(2) 0.3309(3) 0.26090(19) 0.0250(9) Uani 1 1 d .
H29 H 0.1855 0.3917 0.2872 0.030 Uiso 1 1 calc R
C30 C 0.3232(3) 0.3691(4) 0.2809(2) 0.0353(11) Uani 1 1 d .
H30A H 0.3117 0.4040 0.3205 0.042 Uiso 1 1 calc R
H30B H 0.3339 0.4269 0.2510 0.042 Uiso 1 1 calc R
C31 C 0.3896(3) 0.2948(4) 0.2945(2) 0.0337(10) Uani 1 1 d .
H31A H 0.4355 0.3382 0.3002 0.040 Uiso 1 1 calc R
H31B H 0.3859 0.2529 0.3336 0.040 Uiso 1 1 calc R
C32 C 0.4522(3) 0.1848(4) 0.2207(2) 0.0311(10) Uani 1 1 d .
H32 H 0.4966 0.2143 0.2412 0.037 Uiso 1 1 calc R
C33 C 0.4587(2) 0.1044(4) 0.17093(19) 0.0267(9) Uani 1 1 d .
C34 C 0.5316(3) 0.0824(4) 0.1543(2) 0.0332(10) Uani 1 1 d .
H34 H 0.5726 0.1200 0.1753 0.040 Uiso 1 1 calc R
C35 C 0.5423(3) 0.0067(4) 0.1079(2) 0.0332(10) Uani 1 1 d .
C36 C 0.4814(3) -0.0483(4) 0.0750(2) 0.0343(11) Uani 1 1 d .
H36 H 0.4890 -0.0980 0.0424 0.041 Uiso 1 1 calc R
C37 C 0.4102(3) -0.0297(4) 0.0905(2) 0.0290(9) Uani 1 1 d .
H37 H 0.3701 -0.0684 0.0689 0.035 Uiso 1 1 calc R
C38 C 0.3967(2) 0.0478(3) 0.1390(2) 0.0267(9) Uani 1 1 d .
C39 C 0.5957(5) 0.4549(5) 0.2414(3) 0.0609(18) Uani 1 1 d .
C40 C 0.6734(4) 0.4946(6) 0.2550(3) 0.070(2) Uani 1 1 d .
H40A H 0.6876 0.4953 0.3008 0.106 Uiso 1 1 calc R
H40B H 0.6770 0.5683 0.2383 0.106 Uiso 1 1 calc R
H40C H 0.7064 0.4463 0.2350 0.106 Uiso 1 1 calc R
C41 C 0.7229(3) 0.2296(5) 0.1651(3) 0.0437(12) Uani 1 1 d .
N7 N 0.2587(2) 0.3021(3) 0.25297(16) 0.0253(8) Uani 1 1 d .
N8 N 0.3907(2) 0.2192(3) 0.23937(17) 0.0278(8) Uani 1 1 d .
O2 O 0.18757(16) 0.1385(2) 0.17345(15) 0.0308(7) Uani 1 1 d .
O3 O 0.32712(16) 0.0593(2) 0.15338(13) 0.0253(6) Uani 1 1 d .
Br1 Br -0.10372(3) 0.32616(6) 0.24295(3) 0.0620(2) Uani 1 1 d .
Br2 Br 0.64147(3) -0.02429(5) 0.08840(3) 0.04618(16) Uani 1 1 d .
C42 C 0.7580(3) 0.2329(5) 0.1055(3) 0.0498(14) Uani 1 1 d .
H42A H 0.7883 0.1679 0.1026 0.075 Uiso 1 1 calc R
H42B H 0.7890 0.2977 0.1052 0.075 Uiso 1 1 calc R
H42C H 0.7197 0.2351 0.0694 0.075 Uiso 1 1 calc R
C43 C 0.8389(4) 0.9523(5) 1.0398(3) 0.0584(16) Uani 1 1 d .
C44 C 0.8080(5) 0.9115(9) 0.9784(4) 0.109(3) Uani 1 1 d .
H44A H 0.7567 0.8901 0.9802 0.163 Uiso 1 1 calc R
H44B H 0.8364 0.8484 0.9671 0.163 Uiso 1 1 calc R
H44C H 0.8102 0.9684 0.9466 0.163 Uiso 1 1 calc R
N9 N 0.5351(4) 0.4241(5) 0.2311(3) 0.0724(16) Uani 1 1 d .
N10 N 0.6959(3) 0.2257(5) 0.2113(2) 0.0568(13) Uani 1 1 d .
N11 N 0.8609(5) 0.9869(6) 1.0885(3) 0.093(2) Uani 1 1 d .
O4 O 0.0498(6) 0.9276(9) 0.0499(6) 0.215(5) Uani 1 1 d .

loop_
_atom_site_aniso_label
_atom_site_aniso_U_11
_atom_site_aniso_U_22
_atom_site_aniso_U_33
_atom_site_aniso_U_23
_atom_site_aniso_U_13
_atom_site_aniso_U_12
Fe1 0.0370(4) 0.0236(3) 0.0201(3) 0.0021(2) 0.0064(3) 0.0048(3)
C1 0.043(3) 0.022(2) 0.032(2) -0.0010(18) 0.010(2) 0.0067(19)
C2 0.039(3) 0.025(2) 0.020(2) -0.0028(18) 0.0067(18) 0.0017(19)
C3 0.043(3) 0.029(3) 0.029(2) 0.0049(19) 0.011(2) 0.002(2)
C4 0.039(3) 0.039(3) 0.039(3) 0.011(2) 0.006(2) 0.009(2)
C5 0.040(3) 0.054(3) 0.045(3) 0.019(3) 0.007(2) 0.008(3)
C6 0.035(3) 0.050(3) 0.058(3) 0.012(3) -0.001(2) 0.000(2)
C7 0.042(3) 0.047(3) 0.043(3) 0.005(2) -0.001(2) 0.001(2)
C8 0.048(3) 0.073(4) 0.056(4) -0.012(3) -0.009(3) -0.009(3)
C9 0.051(4) 0.080(5) 0.041(3) -0.018(3) -0.004(3) -0.001(3)
C10 0.049(3) 0.056(3) 0.030(3) -0.007(2) 0.001(2) 0.003(3)
C11 0.036(2) 0.035(3) 0.027(2) 0.0015(19) -0.0039(19) 0.008(2)
C12 0.035(3) 0.032(3) 0.032(2) 0.0068(19) -0.0027(19) 0.004(2)
C13 0.036(2) 0.026(2) 0.024(2) 0.0002(18) 0.0034(18) 0.0047(19)
C14 0.039(2) 0.018(2) 0.023(2) 0.0031(16) 0.0072(18) 0.0069(18)
C15 0.039(3) 0.019(2) 0.034(2) 0.0006(18) 0.0093(19) 0.0069(19)
C16 0.044(3) 0.034(3) 0.033(2) 0.004(2) 0.008(2) 0.007(2)
C17 0.047(3) 0.030(3) 0.042(3) 0.004(2) 0.017(2) 0.005(2)
C18 0.037(3) 0.027(3) 0.057(3) -0.007(2) 0.019(2) 0.002(2)
C19 0.042(3) 0.029(3) 0.048(3) -0.009(2) 0.006(2) 0.001(2)
C20 0.042(3) 0.020(2) 0.033(2) -0.0024(18) 0.006(2) 0.0032(19)
C21 0.048(3) 0.036(3) 0.032(2) -0.009(2) 0.005(2) -0.002(2)
C22 0.046(3) 0.038(3) 0.021(2) -0.0082(19) 0.0070(19) -0.002(2)
N1 0.049(2) 0.024(2) 0.0260(19) -0.0022(15) 0.0112(17) 0.0026(17)
N2 0.045(2) 0.026(2) 0.0244(18) 0.0010(15) 0.0079(16) 0.0019(17)
N3 0.071(3) 0.032(3) 0.050(3) 0.008(2) 0.019(2) 0.010(2)
N4 0.034(2) 0.026(2) 0.0313(19) 0.0053(16) 0.0041(16) 0.0073(16)
N5 0.033(2) 0.028(2) 0.0219(17) 0.0024(15) 0.0036(15) 0.0038(16)
N6 0.040(2) 0.0223(19) 0.0223(17) 0.0003(14) 0.0044(15) 0.0041(16)
O1 0.046(2) 0.054(2) 0.0202(15) -0.0015(15) 0.0071(14) 0.0003(17)
Mn1 0.0288(3) 0.0174(3) 0.0216(3) 0.0000(2) 0.0052(2) 0.0013(3)
C23 0.034(2) 0.023(2) 0.026(2) 0.0009(17) 0.0080(18) 0.0006(18)
C24 0.036(2) 0.027(2) 0.031(2) -0.0054(18) 0.0036(19) -0.0008(19)
C25 0.034(3) 0.038(3) 0.034(2) -0.008(2) 0.005(2) -0.003(2)
C26 0.032(2) 0.045(3) 0.032(2) 0.000(2) 0.008(2) 0.007(2)
C27 0.036(2) 0.028(2) 0.030(2) -0.0047(19) 0.0044(19) 0.0012(19)
C28 0.033(2) 0.022(2) 0.021(2) 0.0001(16) 0.0057(17) -0.0035(18)
C29 0.034(2) 0.018(2) 0.023(2) 0.0017(16) 0.0063(17) -0.0012(18)
C30 0.042(3) 0.025(2) 0.040(3) -0.009(2) 0.006(2) -0.005(2)
C31 0.043(3) 0.027(2) 0.031(2) -0.0029(19) 0.003(2) 0.000(2)
C32 0.033(2) 0.030(2) 0.030(2) 0.0011(19) 0.0031(19) 0.0022(19)
C33 0.032(2) 0.026(2) 0.023(2) 0.0029(17) 0.0073(17) 0.0011(18)
C34 0.037(3) 0.029(2) 0.035(2) 0.0021(19) 0.008(2) 0.000(2)
C35 0.032(2) 0.038(3) 0.032(2) 0.000(2) 0.0114(19) 0.005(2)
C36 0.048(3) 0.025(2) 0.032(2) -0.0041(19) 0.012(2) 0.004(2)
C37 0.038(2) 0.021(2) 0.028(2) -0.0016(18) 0.0071(19) 0.0017(19)
C38 0.037(2) 0.019(2) 0.026(2) 0.0048(16) 0.0084(18) 0.0053(18)
C39 0.104(6) 0.041(3) 0.043(3) -0.011(3) 0.029(3) -0.016(4)
C40 0.093(5) 0.077(5) 0.044(3) -0.015(3) 0.020(3) -0.032(4)
C41 0.042(3) 0.044(3) 0.044(3) -0.001(2) 0.003(2) 0.002(2)
N7 0.034(2) 0.0185(18) 0.0242(17) -0.0008(14) 0.0055(15) -0.0027(15)
N8 0.033(2) 0.0238(19) 0.0269(18) -0.0025(15) 0.0044(15) 0.0016(16)
O2 0.0293(16) 0.0252(16) 0.0387(17) -0.0094(13) 0.0072(13) -0.0006(13)
O3 0.0313(16) 0.0212(15) 0.0244(14) -0.0003(12) 0.0071(12) 0.0018(12)
Br1 0.0323(3) 0.0789(5) 0.0754(4) -0.0370(3) 0.0090(3) 0.0037(3)
Br2 0.0367(3) 0.0507(3) 0.0540(3) -0.0114(3) 0.0176(2) 0.0031(2)
C42 0.063(4) 0.043(3) 0.044(3) 0.010(2) 0.008(3) 0.004(3)
C43 0.080(4) 0.056(4) 0.038(3) -0.002(3) 0.004(3) 0.017(3)
C44 0.087(6) 0.175(10) 0.062(5) -0.050(6) -0.004(4) 0.006(6)
N9 0.094(5) 0.057(4) 0.069(4) -0.014(3) 0.024(3) -0.022(3)
N10 0.051(3) 0.066(3) 0.054(3) -0.001(3) 0.010(2) -0.010(3)
N11 0.147(7) 0.081(5) 0.046(3) -0.005(3) -0.009(4) -0.011(4)
O4 0.204(10) 0.161(9) 0.279(13) -0.085(9) 0.026(9) 0.007(7)

loop_
_atom_type_symbol
_atom_type_description
_atom_type_scat_dispersion_real
_atom_type_scat_dispersion_imag
_atom_type_scat_source
C C 0.0033 0.0016 'International Tables Vol C Tables 4.2.6.8 and 6.1.1.4'
H H 0.0000 0.0000 'International Tables Vol C Tables 4.2.6.8 and 6.1.1.4'
N N 0.0061 0.0033 'International Tables Vol C Tables 4.2.6.8 and 6.1.1.4'
O O 0.0106 0.0060 'International Tables Vol C Tables 4.2.6.8 and 6.1.1.4'
Mn Mn 0.3368 0.7283 'International Tables Vol C Tables 4.2.6.8 and 6.1.1.4'
Fe Fe 0.3463 0.8444 'International Tables Vol C Tables 4.2.6.8 and 6.1.1.4'
Br Br -0.2901 2.4595 'International Tables Vol C Tables 4.2.6.8 and 6.1.1.4'

loop_
_geom_angle_atom_site_label_1
_geom_angle_atom_site_label_2
_geom_angle_atom_site_label_3
_geom_angle
_geom_angle_site_symmetry_3
N5 Fe1 N6 82.23(15) .
N5 Fe1 C1 178.18(18) .
N6 Fe1 C1 99.23(17) .
N5 Fe1 C2 95.43(16) .
N6 Fe1 C2 90.32(17) .
C1 Fe1 C2 83.49(17) .
N5 Fe1 N4 83.68(16) .
N6 Fe1 N4 165.70(15) .
C1 Fe1 N4 94.81(18) .
C2 Fe1 N4 88.56(17) .
N5 Fe1 C3 96.40(17) .
N6 Fe1 C3 89.79(17) .
C1 Fe1 C3 84.72(18) .
C2 Fe1 C3 168.07(17) .
N4 Fe1 C3 94.23(18) .
N1 C1 Fe1 179.7(5) .
N2 C2 Fe1 177.2(4) .
N3 C3 Fe1 177.2(4) .
N4 C4 C5 123.1(5) .
C6 C5 C4 119.7(5) .
C5 C6 C7 119.6(5) .
C12 C7 C6 117.7(5) .
C12 C7 C8 117.3(5) .
C6 C7 C8 124.9(5) .
C9 C8 C7 120.5(5) .
C8 C9 C10 121.9(5) .
C11 C10 C9 119.7(5) .
C10 C11 N5 129.3(5) .
C10 C11 C12 118.7(5) .
N5 C11 C12 111.9(4) .
N4 C12 C7 121.5(4) .
N4 C12 C11 116.7(4) .
C7 C12 C11 121.8(4) .
O1 C13 N5 126.0(4) .
O1 C13 C14 123.5(4) .
N5 C13 C14 110.5(3) .
N6 C14 C15 122.1(4) .
N6 C14 C13 113.0(4) .
C15 C14 C13 124.9(4) .
C20 C15 C16 119.2(4) .
C20 C15 C14 117.2(4) .
C16 C15 C14 123.6(4) .
C17 C16 C15 119.0(5) .
C16 C17 C18 122.1(5) .
C19 C18 C17 120.2(5) .
C18 C19 C20 119.7(5) .
C21 C20 C15 118.6(4) .
C21 C20 C19 121.7(4) .
C15 C20 C19 119.7(4) .
C22 C21 C20 120.5(5) .
C21 C22 N6 122.6(4) .
C1 N1 Mn1 156.4(4) 2
C2 N2 Mn1 147.6(3) .
C4 N4 C12 118.3(4) .
C4 N4 Fe1 130.7(3) .
C12 N4 Fe1 110.8(3) .
C13 N5 C11 125.0(4) .
C13 N5 Fe1 118.5(3) .
C11 N5 Fe1 116.4(3) .
C14 N6 C22 118.9(4) .
C14 N6 Fe1 115.3(3) .
C22 N6 Fe1 125.8(3) .
O2 Mn1 O3 93.82(13) .
O2 Mn1 N7 92.37(14) .
O3 Mn1 N7 173.62(14) .
O2 Mn1 N8 173.71(14) .
O3 Mn1 N8 91.84(13) .
N7 Mn1 N8 82.04(14) .
O2 Mn1 N2 91.87(14) .
O3 Mn1 N2 92.88(13) .
N7 Mn1 N2 85.40(13) .
N8 Mn1 N2 90.58(15) .
O2 Mn1 N1 91.18(14) 2_545
O3 Mn1 N1 94.86(13) 2_545
N7 Mn1 N1 86.51(14) 2_545
N8 Mn1 N1 85.61(14) 2_545
N2 Mn1 N1 171.47(13) 2_545
O2 C23 C24 118.6(4) .
O2 C23 C28 123.2(4) .
C24 C23 C28 118.2(4) .
C25 C24 C23 122.0(4) .
C24 C25 C26 119.0(4) .
C27 C26 C25 121.3(4) .
C27 C26 Br1 119.3(4) .
C25 C26 Br1 119.4(4) .
C26 C27 C28 120.6(4) .
C27 C28 C23 118.9(4) .
C27 C28 C29 117.3(4) .
C23 C28 C29 123.8(4) .
N7 C29 C28 124.7(4) .
N7 C30 C31 108.5(4) .
N8 C31 C30 107.8(4) .
N8 C32 C33 125.7(4) .
C38 C33 C34 119.6(4) .
C38 C33 C32 123.2(4) .
C34 C33 C32 117.3(4) .
C35 C34 C33 120.7(4) .
C34 C35 C36 120.4(4) .
C34 C35 Br2 119.7(4) .
C36 C35 Br2 119.9(3) .
C37 C36 C35 120.3(4) .
C36 C37 C38 121.0(4) .
O3 C38 C33 123.7(4) .
O3 C38 C37 118.2(4) .
C33 C38 C37 118.0(4) .
N9 C39 C40 179.7(7) .
N10 C41 C42 179.2(6) .
C29 N7 C30 120.3(4) .
C29 N7 Mn1 126.3(3) .
C30 N7 Mn1 113.4(3) .
C32 N8 C31 121.9(4) .
C32 N8 Mn1 125.2(3) .
C31 N8 Mn1 112.8(3) .
C23 O2 Mn1 129.5(3) .
C38 O3 Mn1 127.7(3) .
N11 C43 C44 177.3(8) .

loop_
_geom_bond_atom_site_label_1
_geom_bond_atom_site_label_2
_geom_bond_distance
_geom_bond_site_symmetry_2
Fe1 N5 1.868(3) .
Fe1 N6 1.948(4) .
Fe1 C1 1.950(4) .
Fe1 C2 1.955(5) .
Fe1 N4 1.965(4) .
Fe1 C3 1.966(5) .
C1 N1 1.140(5) .
C2 N2 1.137(6) .
C3 N3 1.146(6) .
C4 N4 1.322(6) .
C4 C5 1.402(7) .
C5 C6 1.348(8) .
C6 C7 1.420(7) .
C7 C12 1.409(7) .
C7 C8 1.429(8) .
C8 C9 1.349(8) .
C9 C10 1.415(8) .
C10 C11 1.381(6) .
C11 N5 1.390(6) .
C11 C12 1.417(7) .
C12 N4 1.381(6) .
C13 O1 1.234(5) .
C13 N5 1.363(6) .
C13 C14 1.508(6) .
C14 N6 1.341(5) .
C14 C15 1.430(6) .
C15 C20 1.414(6) .
C15 C16 1.424(6) .
C16 C17 1.364(7) .
C17 C18 1.397(7) .
C18 C19 1.370(7) .
C19 C20 1.418(7) .
C20 C21 1.410(6) .
C21 C22 1.336(7) .
C22 N6 1.375(6) .
N1 Mn1 2.269(4) 2
N2 Mn1 2.265(4) .
Mn1 O2 1.880(3) .
Mn1 O3 1.890(3) .
Mn1 N7 1.989(3) .
Mn1 N8 1.992(4) .
Mn1 N1 2.269(4) 2_545
C23 O2 1.318(5) .
C23 C24 1.408(6) .
C23 C28 1.424(6) .
C24 C25 1.372(6) .
C25 C26 1.394(7) .
C26 C27 1.367(6) .
C26 Br1 1.906(5) .
C27 C28 1.409(6) .
C28 C29 1.444(6) .
C29 N7 1.282(5) .
C30 N7 1.475(6) .
C30 C31 1.492(6) .
C31 N8 1.471(5) .
C32 N8 1.278(6) .
C32 C33 1.437(6) .
C33 C38 1.406(6) .
C33 C34 1.414(6) .
C34 C35 1.361(6) .
C35 C36 1.390(7) .
C35 Br2 1.905(4) .
C36 C37 1.369(6) .
C37 C38 1.420(6) .
C38 O3 1.322(5) .
C39 N9 1.143(8) .
C39 C40 1.469(10) .
C41 N10 1.129(7) .
C41 C42 1.458(7) .
C43 N11 1.127(8) .
C43 C44 1.426(9) .
